data_9017312
loop_
_publ_author_name
'Kirfel, A.'
'Will, G.'

_publ_section_title
;
 Charge density in anhydrite, CaSO4, from X-ray and neutron diffraction
 measurements
;
_journal_name_full 'Acta Crystallographica, Section B'
_journal_page_first 2881
_journal_page_last 2890
_journal_volume 36
_journal_year 1980
_chemical_compound_source 'Stassfurt, Germany'
_chemical_formula_sum 'Ca O4 S'
_chemical_name_mineral Anhydrite
_space_group_IT_number 63
_space_group_name_Hall '-A 2a 2a'
_space_group_name_H-M_alt 'A m m a'
_symmetry_space_group_name_H-M 'A m m a'
_cell_angle_alpha 90
_cell_angle_beta 90
_cell_angle_gamma 90
_cell_length_a 7.006
_cell_length_b 6.998
_cell_length_c 6.245
_cell_formula_units_Z 4
_cell_volume 306.180
_database_code_amcsd 0020854
_exptl_crystal_density_diffrn 2.953
_cod_data_source_file inputs/fixed/downloads/11/11254.cif
_cod_data_source_block 11254
_cod_original_formula_sum 'Ca S O4'
_cod_database_code 9017312

loop_
_space_group_symop_operation_xyz
x,y,z
x,1/2+y,1/2+z
1/2+x,y,-z
1/2+x,1/2+y,1/2-z
1/2-x,-y,z
1/2-x,1/2-y,1/2+z
x,-y,z
x,1/2-y,1/2+z
-x,y,-z
-x,1/2+y,1/2-z
1/2-x,y,z
1/2-x,1/2+y,1/2+z
1/2+x,-y,-z
1/2+x,1/2-y,1/2-z
-x,-y,-z
-x,1/2-y,1/2-z

loop_
_atom_site_aniso_label
_atom_site_aniso_U_11
_atom_site_aniso_U_22
_atom_site_aniso_U_33
_atom_site_aniso_U_12
_atom_site_aniso_U_13
_atom_site_aniso_U_23
Ca 0.00680 0.00950 0.00680 0.00000 0.00000 0.00000
S 0.00590 0.00690 0.00470 0.00000 0.00000 0.00000
O1 0.01780 0.00840 0.00900 0.00000 0.00000 0.00240
O2 0.00640 0.01730 0.00910 0.00000 0.00150 0.00000

loop_
_atom_site_label
_atom_site_fract_x
_atom_site_fract_y
_atom_site_fract_z
_atom_site_U_iso_or_equiv
Ca 0.75000 0.00000 0.34765 ?
S 0.25000 0.00000 0.15577 ?
O1 0.25000 0.16956 0.01607 ?
O2 0.08202 0.00000 0.29735 ?

loop_
_cod_related_entry_id
_cod_related_entry_database
_cod_related_entry_code
1 AMCSD 0020854
